data_8100856
loop_
_publ_author_name
'Kuppert, D.'
'Sander, J.'
'Hegetschweiler, K.'

_publ_section_title
;Crystal structure of rac-3-ammoniopyrrolidinium perchlorate,
 C~4~H~12~Cl~2~N~2~O~8~
;
_journal_issue 1
_journal_name_full 'Zeitschrift f\"ur Kristallographie - New Crystal Structures'
_journal_page_first 111
_journal_page_last 112
_journal_volume 216
_journal_year 2001
_chemical_formula_structural 'C4 H12 Cl2 N2 O8'
_chemical_formula_sum 'C4 H12 Cl2 N2 O8'
_chemical_formula_weight 287.06
_space_group_IT_number 14
_symmetry_cell_setting monoclinic
_symmetry_space_group_name_Hall '-P 2ybc'
_symmetry_space_group_name_H-M 'P 1 21/c 1'
_cell_angle_alpha 90.00
_cell_angle_beta 98.24(3)
_cell_angle_gamma 90.00
_cell_formula_units_Z 4
_cell_length_a 7.927(2)
_cell_length_b 12.819(3)
_cell_length_c 10.171(2)
_cell_measurement_temperature 293(2)
_cell_volume 1022.9(4)
_diffrn_ambient_temperature 293(2)
_exptl_crystal_density_diffrn 1.864
_cod_original_sg_symbol_H-M 'P 21/c'
_cod_database_code 8100856

loop_
_symmetry_equiv_pos_as_xyz
'x, y, z'
'-x, y+1/2, -z+1/2'
'-x, -y, -z'
'x, -y-1/2, z-1/2'

loop_
_atom_site_label
_atom_site_type_symbol
_atom_site_fract_x
_atom_site_fract_y
_atom_site_fract_z
_atom_site_U_iso_or_equiv
_atom_site_adp_type
_atom_site_occupancy
_atom_site_symmetry_multiplicity
_atom_site_Wyckoff_symbol
_atom_site_calc_flag
_atom_site_refinement_flags
_atom_site_disorder_assembly
_atom_site_disorder_group
Cl1 Cl 0.75047(8) 0.90943(5) 0.22370(7) 0.0277(3) Uani 1 4 e d . . .
Cl2 Cl 0.25786(8) 0.74682(5) 0.53099(6) 0.0289(3) Uani 1 4 e d . . .
O1 O 0.7652(3) 1.00566(17) 0.2956(2) 0.0468(6) Uani 1 4 e d . . .
O2 O 0.2480(3) 0.64443(17) 0.4739(2) 0.0422(6) Uani 1 4 e d . . .
O3 O 0.1172(3) 0.80731(19) 0.4690(3) 0.0568(7) Uani 1 4 e d . . .
O4 O 0.6257(3) 0.92133(19) 0.1090(2) 0.0488(6) Uani 1 4 e d . . .
O5 O 0.7027(4) 0.82895(18) 0.3060(2) 0.0614(7) Uani 1 4 e d . . .
O6 O 0.4151(3) 0.79413(19) 0.5100(2) 0.0514(6) Uani 1 4 e d . . .
O7 O 0.9105(3) 0.8830(2) 0.1846(3) 0.0616(7) Uani 1 4 e d . . .
O8 O 0.2518(3) 0.7408(2) 0.6697(2) 0.0533(7) Uani 1 4 e d . . .
N2 N 0.5446(3) 0.8691(2) -0.1842(3) 0.0329(6) Uani 1 4 e d . . .
N1 N 1.0643(3) 1.1395(3) 0.2553(3) 0.0354(6) Uani 1 4 e d . . .
C4 C 0.6881(4) 0.9429(2) -0.1921(3) 0.0307(7) Uani 1 4 e d . . .
C3 C 0.8584(4) 0.6043(3) 0.3616(3) 0.0367(8) Uani 1 4 e d . . .
C2 C 0.7051(5) 0.9709(3) 0.6670(4) 0.0482(9) Uani 1 4 e d . . .
C1 C -0.1839(5) 0.8881(4) 0.6231(3) 0.0547(10) Uani 1 4 e d . . .
H1NB H 1.041(5) 1.201(3) 0.246(4) 0.058(13) Uiso 1 4 e d . . .
H1CB H -0.108(6) 0.929(4) 0.568(5) 0.107(17) Uiso 1 4 e d . . .
H3CB H 0.850(5) 0.661(3) 0.415(4) 0.055(11) Uiso 1 4 e d . . .
H2NA H 0.551(5) 0.812(3) -0.223(4) 0.053(12) Uiso 1 4 e d . . .
H4C H 0.665(4) 1.000(2) -0.145(3) 0.033(8) Uiso 1 4 e d . . .
H1NA H 0.962(5) 1.113(3) 0.257(3) 0.046(10) Uiso 1 4 e d . . .
H2NB H 0.526(5) 0.852(3) -0.104(5) 0.071(14) Uiso 1 4 e d . . .
H1CA H -0.253(5) 0.819(3) 0.590(4) 0.071(12) Uiso 1 4 e d . . .
H2CA H 0.774(6) 1.043(4) 0.679(5) 0.092(15) Uiso 1 4 e d . . .
H3CA H 0.928(4) 0.546(3) 0.400(3) 0.051(10) Uiso 1 4 e d . . .
H2NC H 0.453(5) 0.893(3) -0.221(4) 0.056(12) Uiso 1 4 e d . . .
H2CB H 0.606(5) 0.972(3) 0.611(4) 0.056(11) Uiso 1 4 e d . . .

loop_
_atom_site_aniso_label
_atom_site_aniso_U_11
_atom_site_aniso_U_22
_atom_site_aniso_U_33
_atom_site_aniso_U_23
_atom_site_aniso_U_13
_atom_site_aniso_U_12
Cl1 0.0313(4) 0.0251(4) 0.0260(4) 0.0012(3) 0.0013(3) -0.0004(3)
Cl2 0.0274(4) 0.0320(5) 0.0269(4) -0.0036(3) 0.0023(3) -0.0001(3)
O1 0.0600(15) 0.0320(12) 0.0463(14) -0.0079(10) 0.0001(11) -0.0033(10)
O2 0.0461(13) 0.0344(12) 0.0441(13) -0.0118(10) -0.0006(10) 0.0017(10)
O3 0.0444(14) 0.0493(15) 0.0727(18) 0.0028(12) -0.0053(12) 0.0165(11)
O4 0.0464(13) 0.0576(15) 0.0373(13) -0.0045(11) -0.0111(10) 0.0071(11)
O5 0.094(2) 0.0426(14) 0.0476(15) 0.0119(11) 0.0105(14) -0.0229(14)
O6 0.0381(13) 0.0556(15) 0.0621(16) -0.0004(12) 0.0126(11) -0.0124(11)
O7 0.0406(14) 0.0858(19) 0.0598(17) -0.0060(14) 0.0120(12) 0.0158(13)
O8 0.0617(16) 0.0737(17) 0.0257(12) -0.0089(11) 0.0109(11) -0.0117(12)
N2 0.0265(15) 0.0346(16) 0.0382(17) -0.0010(14) 0.0063(12) 0.0014(12)
N1 0.0265(15) 0.0412(18) 0.0382(16) -0.0023(13) 0.0042(11) -0.0003(13)
C4 0.0324(16) 0.0259(15) 0.0340(17) -0.0054(14) 0.0055(13) 0.0015(13)
C3 0.0335(17) 0.050(2) 0.0258(17) 0.0058(15) 0.0013(13) 0.0058(16)
C2 0.041(2) 0.054(2) 0.047(2) 0.0237(17) 0.0010(17) 0.0017(18)
C1 0.052(2) 0.085(3) 0.0271(18) 0.0014(19) 0.0090(16) 0.002(2)

loop_
_geom_bond_atom_site_label_1
_geom_bond_atom_site_label_2
_geom_bond_distance
_geom_bond_site_symmetry_2
_geom_bond_publ_flag
Cl1 O5 1.414(2) . ?
Cl1 O7 1.423(2) . ?
Cl1 O4 1.426(2) . ?
Cl1 O1 1.430(2) . ?
Cl2 O8 1.421(2) . ?
Cl2 O3 1.428(2) . ?
Cl2 O6 1.430(2) . ?
Cl2 O2 1.433(2) . ?
N2 C4 1.491(4) . ?
N1 C3 1.483(4) 2_755 ?
N1 C1 1.489(5) 3_676 ?
C4 C2 1.502(5) 1_554 ?
C4 C3 1.508(4) 4_575 ?
C3 N1 1.483(4) 2_745 ?
C3 C4 1.508(4) 4_576 ?
C2 C1 1.488(6) 1_655 ?
C2 C4 1.502(5) 1_556 ?
C1 C2 1.488(6) 1_455 ?
C1 N1 1.489(5) 3_676 ?
